data_7150378
loop_
_publ_author_name
'Li, Hongqing'
'Bl\'eriot, Yves'
'Chantereau, Caroline'
'Mallet, Jean-Maurice'
'Sollogoub, Matthieu'
'Zhang, Yongmin'
'Rodr\'iguez-Garc\'ia, Eliazar'
'Vogel, Pierre'
'Jim\'enez-Barbero, Jes\'us'
'Sina\"y, Pierre'

_publ_section_title
;
 The first synthesis of substituted azepanes mimicking monosaccharides:
 a new class of potent glycosidase inhibitors.
;
_journal_issue 10
_journal_name_full 'Organic &amp; biomolecular chemistry'
_journal_page_first 1492
_journal_page_last 1499
_journal_paper_doi 10.1039/b402542c
_journal_volume 2
_journal_year 2004
_chemical_absolute_configuration syn
_chemical_compound_source
;
?
;
_chemical_formula_moiety ' C16 H33 N1 O5 Si1 '
_chemical_formula_sum 'C16 H33 N O5 Si'
_chemical_formula_weight 347.53
_chemical_name_systematic
;
?
;
_space_group_IT_number 4
_symmetry_cell_setting monoclinic
_symmetry_space_group_name_Hall 'P 2yb'
_symmetry_space_group_name_H-M 'P 1 21 1'
_atom_sites_solution_hydrogens geom
_atom_sites_solution_primary direct
_audit_creation_date 04-13-01
_audit_creation_method CRYSTALS_ver_12-03-99
_cell_angle_alpha 90
_cell_angle_beta 109.04(5)
_cell_angle_gamma 90
_cell_formula_units_Z 2
_cell_length_a 7.575(5)
_cell_length_b 13.478(6)
_cell_length_c 10.641(6)
_cell_measurement_reflns_used 33
_cell_measurement_temperature 295
_cell_measurement_theta_max 15.5
_cell_measurement_theta_min 3.3
_cell_volume 1027.0(10)
_computing_cell_refinement
;
Dirax/lsq (Duisenberg & Schreurs, 1989-2000)
;
_computing_data_collection
;
COLLECT (Nonius BV, 1997)
;
_computing_data_reduction
;
EvalCCD (Duisenberg & Schreurs 1990-2000)
;
_computing_molecular_graphics
;
CAMERON (Watkin et al 1996)
;
_computing_publication_material
;
CRYSTALS (Watkin et al 2001)
;
_computing_structure_refinement
;
CRYSTALS (Watkin et al 2001)
;
_computing_structure_solution
;
SIR92 (Altomare et al, 1994)
;
_diffrn_ambient_temperature 295
_diffrn_measured_fraction_theta_full 0.996
_diffrn_measured_fraction_theta_max 0.849
_diffrn_measurement_device_type
;
Enraf Nonius Kappa CCD
;
_diffrn_measurement_method \w
_diffrn_radiation_monochromator graphite
_diffrn_radiation_type 'Mo K\a'
_diffrn_radiation_wavelength 0.71073
_diffrn_reflns_av_R_equivalents 0.10
_diffrn_reflns_limit_h_max 7
_diffrn_reflns_limit_h_min -9
_diffrn_reflns_limit_k_max 14
_diffrn_reflns_limit_k_min -15
_diffrn_reflns_limit_l_max 11
_diffrn_reflns_limit_l_min -12
_diffrn_reflns_number 4322
_diffrn_reflns_theta_full 20.733
_diffrn_reflns_theta_max 25.998
_diffrn_reflns_theta_min 2.025
_diffrn_standards_decay_% 0.00
_diffrn_standards_interval_count 0
_diffrn_standards_interval_time 0
_diffrn_standards_number 0
_exptl_absorpt_coefficient_mu 0.136
_exptl_absorpt_correction_T_max 0.97
_exptl_absorpt_correction_T_min 0.90
_exptl_absorpt_correction_type refdelf
_exptl_absorpt_process_details
;
DIFABS (Walker & Stuart, 1983)
;
_exptl_crystal_colour ' colourless '
_exptl_crystal_density_diffrn 1.124
_exptl_crystal_description ' block '
_exptl_crystal_F_000 380.000
_exptl_crystal_size_max 0.48
_exptl_crystal_size_mid 0.42
_exptl_crystal_size_min 0.22
_refine_diff_density_max 0.74
_refine_diff_density_min -0.50
_refine_ls_extinction_method None
_refine_ls_goodness_of_fit_ref 1.0005
_refine_ls_hydrogen_treatment refU
_refine_ls_matrix_type full
_refine_ls_number_parameters 209
_refine_ls_number_reflns 2106
_refine_ls_R_factor_all 0.0799
_refine_ls_R_factor_gt 0.0577
_refine_ls_shift/su_max 0.038735
_refine_ls_structure_factor_coef F
_refine_ls_weighting_details
;
Method = Prince modified Chebychev polynomial, (Watkin, 1994)
W = [weight] * [1-(deltaF/6*sigmaF)^2]^2

1.03 0.862 0.609
;
_refine_ls_weighting_scheme calc
_refine_ls_wR_factor_all 0.0929
_refine_ls_wR_factor_gt 0.0680
_refine_ls_wR_factor_ref 0.0680
_reflns_limit_h_max 8
_reflns_limit_h_min -9
_reflns_limit_k_max 14
_reflns_limit_k_min -15
_reflns_limit_l_max 12
_reflns_limit_l_min 0
_reflns_number_gt 2106
_reflns_number_total 2852
_reflns_threshold_expression I>2.30u(I)
_cod_data_source_file b402542c.txt
_cod_data_source_block CRYSTALS_cif
_cod_depositor_comments
;
The following automatic conversions were performed:
'_symmetry_cell_setting' value 'Monoclinic' changed to 'monoclinic'
according to '/home/saulius/struct/CIF-dictionaries/cif_core.dic'
dictionary named 'cif_core.dic' version 2.4.1 from 2010-06-29.

Automatic conversion script
Id: cif_fix_enum 1527 2010-12-29 10:47:43Z saulius 
;
_cod_original_cell_volume 1027.1(11)
_cod_original_sg_symbol_H-M 'P 1 21 1 '
_cod_original_formula_sum ' C16 H33 N1 O5 Si1 '
_cod_database_code 7150378

loop_
_symmetry_equiv_pos_as_xyz
x,y,z
-x,y+1/2,-z

loop_
_atom_site_label
_atom_site_type_symbol
_atom_site_fract_x
_atom_site_fract_y
_atom_site_fract_z
_atom_site_U_iso_or_equiv
_atom_site_occupancy
_atom_site_adp_type
_atom_site_attached_hydrogens
Si1 Si -0.1229(2) 0.09884(15) 0.57246(13) 0.0576 1.0000 Uani .
N1 N 0.0598(4) 0.0639(2) 0.9768(3) 0.0289 1.0000 Uani .
C1 C -0.0930(6) 0.1897(3) 1.0867(4) 0.0384 1.0000 Uani .
C2 C -0.0061(6) 0.2881(3) 1.0633(4) 0.0319 1.0000 Uani .
C3 C 0.0753(5) 0.2817(3) 0.9533(4) 0.0271 1.0000 Uani .
C4 C 0.2486(5) 0.2151(3) 0.9902(4) 0.0273 1.0000 Uani .
C5 C 0.2152(4) 0.1085(3) 0.9442(4) 0.0261 1.0000 Uani .
C6 C 0.1821(5) 0.0919(3) 0.7976(4) 0.0369 1.0000 Uani .
C7 C 0.0295(6) 0.0974(3) 1.1017(4) 0.0342 1.0000 Uani .
C8 C 0.017(1) 0.0834(7) 0.4614(6) 0.0942 1.0000 Uani .
C9 C -0.2228(13) -0.0259(7) 0.5921(9) 0.1155 1.0000 Uani .
C10 C -0.3127(9) 0.1922(6) 0.5181(6) 0.0876 1.0000 Uani .
C11 C -0.4482(11) 0.1678(8) 0.3765(7) 0.1153 1.0000 Uani .
C12 C -0.4160(11) 0.2044(9) 0.6116(9) 0.1393 1.0000 Uani .
C13 C -0.2218(17) 0.2944(8) 0.5114(11) 0.1575 1.0000 Uani .
C14 C 0.3363(6) 0.3698(3) 0.9460(5) 0.0359 1.0000 Uani .
C15 C 0.3806(7) 0.4225(4) 0.8351(5) 0.0519 1.0000 Uani .
C16 C 0.4450(6) 0.4091(3) 1.0837(5) 0.0436 1.0000 Uani .
O1 O -0.2602(4) 0.1681(2) 0.9809(4) 0.0490 1.0000 Uani .
O2 O -0.1503(4) 0.3604(2) 1.0388(4) 0.0467 1.0000 Uani .
O3 O 0.1390(4) 0.3752(2) 0.9242(3) 0.0398 1.0000 Uani .
O4 O 0.3727(4) 0.2658(2) 0.9350(3) 0.0320 1.0000 Uani .
O5 O 0.0076(4) 0.1361(2) 0.7199(3) 0.0470 1.0000 Uani .
H1 H -0.3479 0.2284 0.9631 0.0863(11) 1.0000 Uiso .
H2 H -0.0950 0.4136 1.0187 0.0863(11) 1.0000 Uiso .
H3 H -0.0454 0.0636 0.9072 0.0863(11) 1.0000 Uiso .
H11 H -0.1141 0.2019 1.1735 0.0939(11) 1.0000 Uiso .
H21 H 0.1019 0.3065 1.1432 0.0939(11) 1.0000 Uiso .
H31 H -0.0284 0.2551 0.8760 0.0939(11) 1.0000 Uiso .
H41 H 0.3004 0.2061 1.0890 0.0939(11) 1.0000 Uiso .
H51 H 0.3363 0.0754 0.9942 0.0939(11) 1.0000 Uiso .
H61 H 0.2865 0.1231 0.7728 0.0939(11) 1.0000 Uiso .
H62 H 0.1787 0.0192 0.7791 0.0939(11) 1.0000 Uiso .
H71 H 0.1545 0.1125 1.1682 0.0939(11) 1.0000 Uiso .
H72 H -0.0305 0.0421 1.1358 0.0939(11) 1.0000 Uiso .
H81 H -0.0660 0.0595 0.3722 0.0939(11) 1.0000 Uiso .
H82 H 0.1160 0.0316 0.4999 0.0939(11) 1.0000 Uiso .
H83 H 0.0761 0.1469 0.4518 0.0939(11) 1.0000 Uiso .
H91 H -0.3040 -0.0505 0.5027 0.0939(11) 1.0000 Uiso .
H92 H -0.2999 -0.0199 0.6521 0.0939(11) 1.0000 Uiso .
H93 H -0.1193 -0.0743 0.6304 0.0939(11) 1.0000 Uiso .
H111 H -0.5495 0.2190 0.3499 0.0939(11) 1.0000 Uiso .
H112 H -0.5053 0.1010 0.3782 0.0939(11) 1.0000 Uiso .
H113 H -0.3778 0.1676 0.3125 0.0939(11) 1.0000 Uiso .
H121 H -0.4795 0.1369 0.6181 0.0939(11) 1.0000 Uiso .
H122 H -0.3320 0.2207 0.7016 0.0939(11) 1.0000 Uiso .
H123 H -0.5170 0.2540 0.5794 0.0939(11) 1.0000 Uiso .
H131 H -0.3219 0.3468 0.4832 0.0939(11) 1.0000 Uiso .
H132 H -0.1346 0.3121 0.6024 0.0939(11) 1.0000 Uiso .
H133 H -0.1521 0.2918 0.4475 0.0939(11) 1.0000 Uiso .
H151 H 0.3564 0.4949 0.8395 0.0939(11) 1.0000 Uiso .
H152 H 0.5148 0.4114 0.8444 0.0939(11) 1.0000 Uiso .
H153 H 0.2998 0.3954 0.7475 0.0939(11) 1.0000 Uiso .
H161 H 0.4166 0.4811 1.0885 0.0939(11) 1.0000 Uiso .
H162 H 0.4062 0.3717 1.1517 0.0939(11) 1.0000 Uiso .
H163 H 0.5812 0.3998 1.1006 0.0939(11) 1.0000 Uiso .

loop_
_atom_site_aniso_label
_atom_site_aniso_U_11
_atom_site_aniso_U_22
_atom_site_aniso_U_33
_atom_site_aniso_U_23
_atom_site_aniso_U_13
_atom_site_aniso_U_12
Si1 0.0632(9) 0.0723(11) 0.0332(6) -0.0068(8) 0.0100(6) 0.0007(8)
N1 0.0320(17) 0.0204(18) 0.0358(17) 0.0003(15) 0.0129(14) -0.0028(14)
C1 0.050(2) 0.029(2) 0.044(2) -0.005(2) 0.026(2) -0.0016(18)
C2 0.039(2) 0.015(2) 0.044(2) -0.0056(18) 0.0179(18) -0.0033(16)
C3 0.0220(17) 0.021(2) 0.040(2) -0.0014(17) 0.0125(16) 0.0007(16)
C4 0.0203(17) 0.030(2) 0.033(2) -0.0023(18) 0.0110(16) 0.0011(17)
C5 0.0241(17) 0.019(2) 0.0340(18) -0.0004(19) 0.0071(15) 0.0083(17)
C6 0.037(2) 0.036(3) 0.0355(19) -0.004(2) 0.0083(17) 0.0075(18)
C7 0.051(2) 0.018(2) 0.039(2) 0.003(2) 0.0218(18) -0.0004(19)
C8 0.089(4) 0.144(6) 0.050(3) -0.012(4) 0.023(3) 0.004(4)
C9 0.136(5) 0.098(5) 0.103(5) -0.008(4) 0.025(4) -0.042(4)
C10 0.074(3) 0.118(5) 0.047(3) -0.005(3) -0.013(3) 0.031(4)
C11 0.101(4) 0.154(6) 0.058(4) -0.001(4) -0.019(4) 0.025(5)
C12 0.083(4) 0.234(7) 0.090(5) -0.013(5) 0.013(4) 0.072(5)
C13 0.171(5) 0.080(5) 0.162(7) 0.017(5) -0.027(6) 0.016(5)
C14 0.036(2) 0.024(2) 0.055(3) 0.001(2) 0.025(2) -0.0002(18)
C15 0.060(3) 0.046(3) 0.059(3) 0.007(2) 0.031(2) 0.003(2)
C16 0.039(2) 0.037(3) 0.060(3) -0.011(2) 0.023(2) -0.0153(19)
O1 0.0342(15) 0.0290(17) 0.087(2) -0.0089(17) 0.0237(16) -0.0027(13)
O2 0.0393(16) 0.0220(16) 0.091(2) -0.0031(16) 0.0378(17) 0.0008(13)
O3 0.0313(15) 0.0175(15) 0.075(2) 0.0112(14) 0.0238(15) 0.0040(12)
O4 0.0304(13) 0.0247(16) 0.0446(17) 0.0041(13) 0.0174(12) 0.0030(12)
O5 0.0542(18) 0.047(2) 0.0323(15) -0.0043(14) 0.0034(14) 0.0162(14)

loop_
_atom_type_symbol
_atom_type_scat_dispersion_real
_atom_type_scat_dispersion_imag
_atom_type_scat_Cromer_Mann_a1
_atom_type_scat_Cromer_Mann_b1
_atom_type_scat_Cromer_Mann_a2
_atom_type_scat_Cromer_Mann_b2
_atom_type_scat_Cromer_Mann_a3
_atom_type_scat_Cromer_Mann_b3
_atom_type_scat_Cromer_Mann_a4
_atom_type_scat_Cromer_Mann_b4
_atom_type_scat_Cromer_Mann_c
_atom_type_scat_source
'C   ' 0.0033 0.0016 2.3100 20.8439 1.0200 10.2075 1.5886 0.5687 0.8650 51.6512 0.2156 International_Tables_Vol_IV_Table_2.2B
'H   ' 0.0000 0.0000 0.4930 10.5109 0.3229 26.1257 0.1402 3.1424 0.0408 57.7998 0.0030 International_Tables_Vol_IV_Table_2.2B
'S   ' 0.1246 0.1234 6.9053 1.4679 5.2034 22.2151 1.4379 0.2536 1.5863 56.1720 0.8669 International_Tables_Vol_IV_Table_2.2B
'N   ' 0.0061 0.0033 12.2126 0.0057 3.1322 9.8933 2.0125 28.9975 1.1663 0.5826 -11.5290 International_Tables_Vol_IV_Table_2.2B
'O   ' 0.0106 0.0060 3.0485 13.2771 2.2868 5.7011 1.5463 0.3239 0.8670 32.9089 0.2508 International_Tables_Vol_IV_Table_2.2B
'Si  ' 0.0817 0.0704 6.2915 2.4386 3.0353 32.3337 1.9891 0.6785 1.5410 81.6937 1.1407 International_Tables_Vol_IV_Table_2.2B

loop_
_geom_angle_atom_site_label_1
_geom_angle_site_symmetry_1
_geom_angle_atom_site_label_2
_geom_angle_site_symmetry_2
_geom_angle_atom_site_label_3
_geom_angle_site_symmetry_3
_geom_angle
_geom_angle_publ_flag
C8 . Si1 . C9 . 107.9(4) yes
C8 . Si1 . C10 . 115.3(3) yes
C9 . Si1 . C10 . 110.0(4) yes
C8 . Si1 . O5 . 110.9(3) yes
C9 . Si1 . O5 . 107.8(3) yes
C10 . Si1 . O5 . 104.8(2) yes
C5 . N1 . C7 . 117.2(3) yes
C5 . N1 . H3 . 111.946 no
C7 . N1 . H3 . 112.623 no
C2 . C1 . C7 . 116.2(3) yes
C2 . C1 . O1 . 111.5(4) yes
C7 . C1 . O1 . 105.6(3) yes
C2 . C1 . H11 . 102.326 no
C7 . C1 . H11 . 108.168 no
O1 . C1 . H11 . 113.212 no
C1 . C2 . C3 . 112.7(3) yes
C1 . C2 . O2 . 106.1(3) yes
C3 . C2 . O2 . 112.7(4) yes
C1 . C2 . H21 . 110.516 no
C3 . C2 . H21 . 104.371 no
O2 . C2 . H21 . 110.632 no
C2 . C3 . C4 . 111.8(3) yes
C2 . C3 . O3 . 112.1(3) yes
C4 . C3 . O3 . 104.6(3) yes
C2 . C3 . H31 . 104.454 no
C4 . C3 . H31 . 112.256 no
O3 . C3 . H31 . 111.793 no
C3 . C4 . C5 . 115.8(3) yes
C3 . C4 . O4 . 103.7(3) yes
C5 . C4 . O4 . 112.5(3) yes
C3 . C4 . H41 . 110.473 no
C5 . C4 . H41 . 101.029 no
O4 . C4 . H41 . 113.748 no
N1 . C5 . C4 . 112.1(3) yes
N1 . C5 . C6 . 108.0(3) yes
C4 . C5 . C6 . 115.3(3) yes
N1 . C5 . H51 . 111.056 no
C4 . C5 . H51 . 102.915 no
C6 . C5 . H51 . 107.267 no
C5 . C6 . O5 . 110.1(3) yes
C5 . C6 . H61 . 109.220 no
O5 . C6 . H61 . 109.317 no
C5 . C6 . H62 . 109.456 no
O5 . C6 . H62 . 109.458 no
H61 . C6 . H62 . 109.301 no
N1 . C7 . C1 . 114.8(3) yes
N1 . C7 . H71 . 107.852 no
C1 . C7 . H71 . 108.103 no
N1 . C7 . H72 . 108.503 no
C1 . C7 . H72 . 108.198 no
H71 . C7 . H72 . 109.327 no
Si1 . C8 . H81 . 109.260 no
Si1 . C8 . H82 . 108.980 no
H81 . C8 . H82 . 108.364 no
Si1 . C8 . H83 . 110.181 no
H81 . C8 . H83 . 110.213 no
H82 . C8 . H83 . 109.807 no
Si1 . C9 . H91 . 109.481 no
Si1 . C9 . H92 . 109.839 no
H91 . C9 . H92 . 109.048 no
Si1 . C9 . H93 . 109.818 no
H91 . C9 . H93 . 109.036 no
H92 . C9 . H93 . 109.600 no
Si1 . C10 . C11 . 111.0(5) yes
Si1 . C10 . C12 . 113.4(6) yes
C11 . C10 . C12 . 110.6(7) yes
Si1 . C10 . C13 . 107.8(6) yes
C11 . C10 . C13 . 107.8(7) yes
C12 . C10 . C13 . 105.9(9) yes
C10 . C11 . H111 . 109.308 no
C10 . C11 . H112 . 108.957 no
H111 . C11 . H112 . 109.196 no
C10 . C11 . H113 . 109.432 no
H111 . C11 . H113 . 109.920 no
H112 . C11 . H113 . 110.007 no
C10 . C12 . H121 . 107.919 no
C10 . C12 . H122 . 111.545 no
H121 . C12 . H122 . 107.203 no
C10 . C12 . H123 . 111.428 no
H121 . C12 . H123 . 106.965 no
H122 . C12 . H123 . 111.512 no
C10 . C13 . H131 . 109.513 no
C10 . C13 . H132 . 109.127 no
H131 . C13 . H132 . 108.387 no
C10 . C13 . H133 . 110.130 no
H131 . C13 . H133 . 109.806 no
H132 . C13 . H133 . 109.849 no
C15 . C14 . C16 . 113.6(4) yes
C15 . C14 . O3 . 109.6(4) yes
C16 . C14 . O3 . 110.2(4) yes
C15 . C14 . O4 . 107.3(4) yes
C16 . C14 . O4 . 111.0(4) yes
O3 . C14 . O4 . 104.6(3) yes
C14 . C15 . H151 . 109.466 no
C14 . C15 . H152 . 109.330 no
H151 . C15 . H152 . 109.826 no
C14 . C15 . H153 . 109.318 no
H151 . C15 . H153 . 109.571 no
H152 . C15 . H153 . 109.315 no
C14 . C16 . H161 . 109.259 no
C14 . C16 . H162 . 109.074 no
H161 . C16 . H162 . 109.427 no
C14 . C16 . H163 . 109.487 no
H161 . C16 . H163 . 109.897 no
H162 . C16 . H163 . 109.680 no
C1 . O1 . H1 . 109.789 no
C2 . O2 . H2 . 101.649 no
C3 . O3 . C14 . 109.2(3) yes
C4 . O4 . C14 . 105.2(3) yes
Si1 . O5 . C6 . 125.3(3) yes

loop_
_geom_bond_atom_site_label_1
_geom_bond_site_symmetry_1
_geom_bond_atom_site_label_2
_geom_bond_site_symmetry_2
_geom_bond_distance
_geom_bond_publ_flag
Si1 . C8 . 1.838(7) yes
Si1 . C9 . 1.883(9) yes
Si1 . C10 . 1.855(7) yes
Si1 . O5 . 1.637(3) yes
N1 . C5 . 1.461(5) yes
N1 . C7 . 1.491(5) yes
N1 . H3 . 0.894 no
C1 . C2 . 1.537(6) yes
C1 . C7 . 1.528(6) yes
C1 . O1 . 1.424(5) yes
C1 . H11 . 1.002 no
C2 . C3 . 1.493(6) yes
C2 . O2 . 1.422(5) yes
C2 . H21 . 1.000 no
C3 . C4 . 1.531(5) yes
C3 . O3 . 1.419(5) yes
C3 . H31 . 1.000 no
C4 . C5 . 1.513(6) yes
C4 . O4 . 1.434(5) yes
C4 . H41 . 1.003 no
C5 . C6 . 1.513(5) yes
C5 . H51 . 1.002 no
C6 . O5 . 1.439(5) yes
C6 . H61 . 1.004 no
C6 . H62 . 0.998 no
C7 . H71 . 1.001 no
C7 . H72 . 1.001 no
C8 . H81 . 1.004 no
C8 . H82 . 1.009 no
C8 . H83 . 0.986 no
C9 . H91 . 1.006 no
C9 . H92 . 0.999 no
C9 . H93 . 0.999 no
C10 . C11 . 1.556(9) yes
C10 . C12 . 1.462(11) yes
C10 . C13 . 1.553(14) yes
C11 . H111 . 1.002 no
C11 . H112 . 1.001 no
C11 . H113 . 0.992 no
C12 . H121 . 1.042 no
C12 . H122 . 0.986 no
C12 . H123 . 0.989 no
C13 . H131 . 1.007 no
C13 . H132 . 1.007 no
C13 . H133 . 0.989 no
C14 . C15 . 1.507(7) yes
C14 . C16 . 1.522(7) yes
C14 . O3 . 1.438(5) yes
C14 . O4 . 1.440(5) yes
C15 . H151 . 0.996 no
C15 . H152 . 0.999 no
C15 . H153 . 1.003 no
C16 . H161 . 0.999 no
C16 . H162 . 1.002 no
C16 . H163 . 0.996 no
O1 . H1 . 1.028 no
O2 . H2 . 0.892 no

loop_
_cod_related_entry_id
_cod_related_entry_database
_cod_related_entry_code
1 ChemSpider 21188957
